data_4330096
loop_
_publ_author_name
'William W. Brennessel'
'John E. Ellis'

_publ_contact_author_address
;
Department of Chemistry
University of Minnesota
207 Pleasant Street SE
Minneapolis, MN 55455
;
_publ_contact_author_email ellis@umn.edu
_publ_contact_author_name 'John E. Ellis'
_publ_contact_author_phone 1-612-625-6391
_publ_section_title
;
 Naphthalene and Anthracene Cobaltates(1-): Useful Storable Sources of an
 Atomic Cobalt Anion
;
_journal_name_full 'Inorganic Chemistry'
_journal_page_first 9076
_journal_page_last 9094
_journal_paper_doi 10.1021/ic301240u
_journal_volume 51
_journal_year 2012
_chemical_formula_moiety 'C16 H32 K O4, C28 H20 Co'
_chemical_formula_sum 'C44 H52 Co K O4'
_chemical_formula_weight 742.89
_chemical_name_common 99325
_chemical_name_systematic
; 
 ? 
;
_space_group_IT_number 15
_symmetry_cell_setting monoclinic
_symmetry_space_group_name_Hall '-C 2yc'
_symmetry_space_group_name_H-M 'C 1 2/c 1'
_atom_sites_solution_hydrogens geom
_atom_sites_solution_primary direct
_atom_sites_solution_secondary difmap
_audit_creation_method SHELXL-97
_cell_angle_alpha 90.00
_cell_angle_beta 120.527(2)
_cell_angle_gamma 90.00
_cell_formula_units_Z 4
_cell_length_a 20.170(2)
_cell_length_b 16.421(2)
_cell_length_c 13.2241(15)
_cell_measurement_reflns_used 6246
_cell_measurement_temperature 173(2)
_cell_measurement_theta_max 27.54
_cell_measurement_theta_min 2.34
_cell_volume 3772.9(7)
_computing_cell_refinement 'SAINT (Bruker, 2003)'
_computing_data_collection 'SMART (Bruker, 2003)'
_computing_data_reduction 'SAINT (Bruker, 2003)'
_computing_molecular_graphics 'SHELXTL (Bruker, 2008)'
_computing_publication_material 'SHELXTL (Bruker, 2008)'
_computing_structure_refinement 'SHELXL-97 (Sheldrick, 2008)'
_computing_structure_solution 'SHELXS-97 (Sheldrick, 2008)'
_diffrn_ambient_temperature 173(2)
_diffrn_measured_fraction_theta_full 0.980
_diffrn_measured_fraction_theta_max 0.980
_diffrn_measurement_device_type 'Bruker SMART CCD Platform'
_diffrn_measurement_method 'area detector, \w scans per \f'
_diffrn_radiation_monochromator graphite
_diffrn_radiation_source 'normal-focus sealed tube'
_diffrn_radiation_type MoK\a
_diffrn_radiation_wavelength 0.71073
_diffrn_reflns_av_R_equivalents 0.0317
_diffrn_reflns_av_sigmaI/netI 0.0273
_diffrn_reflns_limit_h_max 26
_diffrn_reflns_limit_h_min -20
_diffrn_reflns_limit_k_max 21
_diffrn_reflns_limit_k_min -19
_diffrn_reflns_limit_l_max 16
_diffrn_reflns_limit_l_min -17
_diffrn_reflns_number 11816
_diffrn_reflns_theta_full 27.61
_diffrn_reflns_theta_max 27.61
_diffrn_reflns_theta_min 1.71
_exptl_absorpt_coefficient_mu 0.607
_exptl_absorpt_correction_T_max 0.8882
_exptl_absorpt_correction_T_min 0.8201
_exptl_absorpt_correction_type multi-scan
_exptl_absorpt_process_details 'SADABS (Sheldrick, 2008)'
_exptl_crystal_colour red-black
_exptl_crystal_density_diffrn 1.308
_exptl_crystal_description block
_exptl_crystal_F_000 1576
_exptl_crystal_size_max 0.34
_exptl_crystal_size_mid 0.26
_exptl_crystal_size_min 0.20
_refine_diff_density_max 0.685
_refine_diff_density_min -0.718
_refine_diff_density_rms 0.073
_refine_ls_extinction_method none
_refine_ls_goodness_of_fit_ref 1.038
_refine_ls_hydrogen_treatment mixed
_refine_ls_matrix_type full
_refine_ls_number_parameters 275
_refine_ls_number_reflns 4298
_refine_ls_number_restraints 54
_refine_ls_restrained_S_all 1.040
_refine_ls_R_factor_all 0.0561
_refine_ls_R_factor_gt 0.0476
_refine_ls_shift/su_max 0.000
_refine_ls_shift/su_mean 0.000
_refine_ls_structure_factor_coef Fsqd
_refine_ls_weighting_details 'calc w=1/[\s^2^(Fo^2^)+(0.0916P)^2^+2.4110P] where P=(Fo^2^+2Fc^2^)/3'
_refine_ls_weighting_scheme calc
_refine_ls_wR_factor_gt 0.1343
_refine_ls_wR_factor_ref 0.1410
_reflns_number_gt 3577
_reflns_number_total 4298
_reflns_threshold_expression >2sigma(I)
_cod_data_source_file ic301240u_si_001_03.cif
_cod_data_source_block 1b
_cod_original_cell_volume 3772.8(7)
_cod_database_code 4330096

loop_
_symmetry_equiv_pos_as_xyz
'x, y, z'
'-x, y, -z+1/2'
'x+1/2, y+1/2, z'
'-x+1/2, y+1/2, -z+1/2'
'-x, -y, -z'
'x, -y, z-1/2'
'-x+1/2, -y+1/2, -z'
'x+1/2, -y+1/2, z-1/2'

loop_
_atom_site_label
_atom_site_type_symbol
_atom_site_fract_x
_atom_site_fract_y
_atom_site_fract_z
_atom_site_U_iso_or_equiv
_atom_site_adp_type
_atom_site_occupancy
_atom_site_symmetry_multiplicity
_atom_site_calc_flag
_atom_site_refinement_flags
_atom_site_disorder_assembly
_atom_site_disorder_group
Co1 Co 0.0000 0.03611(2) 0.7500 0.02980(14) Uani 1 2 d S . .
C1 C 0.09055(12) 0.10173(13) 0.89208(18) 0.0339(4) Uani 1 1 d . . .
H1 H 0.0815(15) 0.1385(14) 0.948(2) 0.035(6) Uiso 1 1 d . . .
C2 C 0.08784(13) 0.01589(15) 0.9084(2) 0.0408(5) Uani 1 1 d . . .
H2 H 0.0788(17) -0.0090(18) 0.967(3) 0.048(7) Uiso 1 1 d . . .
C3 C 0.09245(14) -0.03540(14) 0.8273(3) 0.0446(6) Uani 1 1 d . . .
H3 H 0.0877(16) -0.0871(19) 0.828(2) 0.048(7) Uiso 1 1 d . . .
C4 C 0.09726(13) 0.00285(13) 0.7361(2) 0.0390(5) Uani 1 1 d . . .
H4 H 0.0942(17) -0.0293(16) 0.672(3) 0.049(8) Uiso 1 1 d . . .
C5 C 0.24071(15) 0.21425(18) 0.6522(2) 0.0483(6) Uani 1 1 d . . .
H5A H 0.2423 0.1806 0.5949 0.058 Uiso 1 1 calc R . .
C6 C 0.27070(16) 0.2921(2) 0.6709(3) 0.0572(7) Uani 1 1 d . . .
H6A H 0.2916 0.3119 0.6254 0.069 Uiso 1 1 calc R . .
C7 C 0.27037(16) 0.34155(16) 0.7560(3) 0.0541(7) Uani 1 1 d . . .
H7A H 0.2920 0.3946 0.7694 0.065 Uiso 1 1 calc R . .
C8 C 0.23922(13) 0.31432(15) 0.8205(2) 0.0444(5) Uani 1 1 d . . .
H8A H 0.2396 0.3488 0.8785 0.053 Uiso 1 1 calc R . .
C9 C 0.17019(11) 0.20729(13) 0.86391(18) 0.0319(4) Uani 1 1 d . A .
H9A H 0.1703 0.2410 0.9224 0.038 Uiso 1 1 calc R . .
C10 C 0.17439(13) 0.10560(14) 0.69833(19) 0.0383(5) Uani 1 1 d . . .
H10A H 0.1773 0.0699 0.6442 0.046 Uiso 1 1 calc R . .
C11 C 0.13502(11) 0.13241(12) 0.84120(17) 0.0296(4) Uani 1 1 d . A .
C12 C 0.13792(11) 0.07959(12) 0.75616(18) 0.0331(4) Uani 1 1 d . . .
C13 C 0.20773(12) 0.18387(15) 0.71694(19) 0.0377(5) Uani 1 1 d . . .
C14 C 0.20632(12) 0.23566(13) 0.80246(19) 0.0348(4) Uani 1 1 d . . .
K1 K 0.0000 0.27749(4) 0.7500 0.03496(18) Uani 1 2 d SD . .
O1 O 0.0993(10) 0.4092(7) 0.8471(10) 0.059(2) Uani 0.735(17) 1 d PD A 1
C15 C 0.1415(10) 0.4411(9) 0.9624(9) 0.072(2) Uani 0.735(17) 1 d PD A 1
H15A H 0.1752 0.3988 1.0184 0.087 Uiso 0.735(17) 1 calc PR A 1
H15B H 0.1064 0.4620 0.9882 0.087 Uiso 0.735(17) 1 calc PR A 1
C16 C 0.1892(6) 0.5100(5) 0.9543(8) 0.095(2) Uani 0.735(17) 1 d PD A 1
H16A H 0.2020 0.5515 1.0158 0.114 Uiso 0.735(17) 1 calc PR A 1
H16B H 0.2374 0.4892 0.9612 0.114 Uiso 0.735(17) 1 calc PR A 1
C17 C 0.1353(7) 0.5441(5) 0.8324(9) 0.121(4) Uani 0.735(17) 1 d PD A 1
H17A H 0.0956 0.5801 0.8315 0.145 Uiso 0.735(17) 1 calc PR A 1
H17B H 0.1636 0.5738 0.8010 0.145 Uiso 0.735(17) 1 calc PR A 1
C18 C 0.1014(5) 0.4668(5) 0.7673(8) 0.0728(18) Uani 0.735(17) 1 d PD A 1
H18A H 0.0487 0.4767 0.7008 0.087 Uiso 0.735(17) 1 calc PR A 1
H18B H 0.1330 0.4452 0.7356 0.087 Uiso 0.735(17) 1 calc PR A 1
O1' O 0.092(3) 0.415(2) 0.844(3) 0.059(2) Uani 0.265(17) 1 d PD A 5
C15' C 0.150(3) 0.442(3) 0.957(2) 0.072(2) Uani 0.265(17) 1 d PD A 5
H15C H 0.1935 0.4035 0.9930 0.087 Uiso 0.265(17) 1 calc PR A 5
H15D H 0.1285 0.4476 1.0098 0.087 Uiso 0.265(17) 1 calc PR A 5
C16' C 0.176(2) 0.5241(17) 0.938(2) 0.095(2) Uani 0.265(17) 1 d PD A 5
H16C H 0.2317 0.5325 0.9935 0.114 Uiso 0.265(17) 1 calc PR A 5
H16D H 0.1468 0.5690 0.9477 0.114 Uiso 0.265(17) 1 calc PR A 5
C17' C 0.1583(15) 0.5182(16) 0.812(3) 0.121(4) Uani 0.265(17) 1 d PD A 5
H17C H 0.1545 0.5724 0.7765 0.145 Uiso 0.265(17) 1 calc PR A 5
H17D H 0.1965 0.4844 0.8048 0.145 Uiso 0.265(17) 1 calc PR A 5
C18' C 0.0813(11) 0.4768(19) 0.760(2) 0.0728(18) Uani 0.265(17) 1 d PD A 5
H18C H 0.0411 0.5159 0.7507 0.087 Uiso 0.265(17) 1 calc PR A 5
H18D H 0.0661 0.4526 0.6830 0.087 Uiso 0.265(17) 1 calc PR A 5
O2 O 0.01212(16) 0.3052(2) 0.96183(19) 0.0614(8) Uani 0.783(3) 1 d PD A 1
C19 C -0.0533(2) 0.3248(3) 0.9754(3) 0.0664(10) Uani 0.783(3) 1 d PD A 1
H19A H -0.1023 0.3212 0.8996 0.080 Uiso 0.783(3) 1 calc PR A 1
H19B H -0.0483 0.3799 1.0089 0.080 Uiso 0.783(3) 1 calc PR A 1
C20 C -0.0480(3) 0.2578(5) 1.0622(4) 0.0932(18) Uani 0.783(3) 1 d PD A 1
H20A H -0.0640 0.2793 1.1164 0.112 Uiso 0.783(3) 1 calc PR A 1
H20B H -0.0809 0.2106 1.0193 0.112 Uiso 0.783(3) 1 calc PR A 1
C21 C 0.0330(3) 0.2348(4) 1.1258(5) 0.0984(18) Uani 0.783(3) 1 d PD A 1
H21A H 0.0392 0.1765 1.1131 0.118 Uiso 0.783(3) 1 calc PR A 1
H21B H 0.0559 0.2444 1.2111 0.118 Uiso 0.783(3) 1 calc PR A 1
C22 C 0.0711(3) 0.2889(3) 1.0758(4) 0.0754(12) Uani 0.783(3) 1 d PD A 1
H22A H 0.0908 0.3398 1.1218 0.090 Uiso 0.783(3) 1 calc PR A 1
H22B H 0.1142 0.2601 1.0757 0.090 Uiso 0.783(3) 1 calc PR A 1
O2' O -0.0079(7) 0.2696(7) 0.9491(6) 0.0614(8) Uani 0.217(3) 1 d PD A 5
C19' C 0.0029(9) 0.2051(8) 1.0232(11) 0.0664(10) Uani 0.217(3) 1 d PD A 5
H19C H 0.0580 0.1901 1.0705 0.080 Uiso 0.217(3) 1 calc PR A 5
H19D H -0.0270 0.1568 0.9784 0.080 Uiso 0.217(3) 1 calc PR A 5
C20' C -0.0266(13) 0.2379(12) 1.1007(17) 0.0932(18) Uani 0.217(3) 1 d PD A 5
H20C H -0.0810 0.2222 1.0693 0.112 Uiso 0.217(3) 1 calc PR A 5
H20D H 0.0046 0.2168 1.1818 0.112 Uiso 0.217(3) 1 calc PR A 5
C21' C -0.0192(14) 0.3253(11) 1.0983(17) 0.0984(18) Uani 0.217(3) 1 d PD A 5
H21C H 0.0154 0.3467 1.1784 0.118 Uiso 0.217(3) 1 calc PR A 5
H21D H -0.0700 0.3520 1.0653 0.118 Uiso 0.217(3) 1 calc PR A 5
C22' C 0.0157(9) 0.3405(9) 1.0184(13) 0.0754(12) Uani 0.217(3) 1 d PD A 5
H22C H -0.0058 0.3902 0.9700 0.090 Uiso 0.217(3) 1 calc PR A 5
H22D H 0.0725 0.3449 1.0650 0.090 Uiso 0.217(3) 1 calc PR A 5

loop_
_atom_site_aniso_label
_atom_site_aniso_U_11
_atom_site_aniso_U_22
_atom_site_aniso_U_33
_atom_site_aniso_U_23
_atom_site_aniso_U_13
_atom_site_aniso_U_12
Co1 0.0277(2) 0.0216(2) 0.0339(2) 0.000 0.01107(17) 0.000
C1 0.0317(10) 0.0336(10) 0.0304(9) -0.0010(8) 0.0115(8) -0.0003(8)
C2 0.0335(11) 0.0395(11) 0.0385(11) 0.0126(10) 0.0102(9) 0.0018(9)
C3 0.0366(12) 0.0250(10) 0.0622(15) 0.0080(10) 0.0177(11) 0.0068(9)
C4 0.0348(11) 0.0272(10) 0.0504(13) -0.0088(9) 0.0181(10) 0.0022(8)
C5 0.0384(12) 0.0639(16) 0.0442(12) 0.0033(12) 0.0223(11) 0.0015(11)
C6 0.0433(14) 0.0707(18) 0.0581(16) 0.0174(14) 0.0261(13) -0.0054(13)
C7 0.0432(14) 0.0477(15) 0.0661(17) 0.0081(12) 0.0238(13) -0.0099(11)
C8 0.0355(12) 0.0377(12) 0.0504(13) -0.0005(10) 0.0147(10) -0.0060(9)
C9 0.0273(10) 0.0306(10) 0.0313(9) -0.0038(8) 0.0101(8) 0.0003(8)
C10 0.0335(11) 0.0415(12) 0.0381(11) -0.0089(9) 0.0170(9) 0.0011(9)
C11 0.0235(9) 0.0294(9) 0.0270(9) -0.0007(7) 0.0062(7) 0.0034(7)
C12 0.0245(9) 0.0309(10) 0.0360(10) -0.0038(8) 0.0095(8) 0.0037(7)
C13 0.0287(10) 0.0452(12) 0.0356(10) -0.0007(9) 0.0135(9) 0.0000(9)
C14 0.0271(10) 0.0345(10) 0.0361(10) 0.0007(8) 0.0111(8) 0.0008(8)
K1 0.0338(3) 0.0335(3) 0.0316(3) 0.000 0.0122(3) 0.000
O1 0.045(4) 0.043(2) 0.0719(14) -0.0068(13) 0.0167(16) -0.009(3)
C15 0.055(4) 0.071(2) 0.077(2) -0.0202(18) 0.024(2) -0.004(2)
C16 0.072(5) 0.043(4) 0.103(4) -0.005(3) -0.004(3) -0.015(3)
C17 0.114(7) 0.054(4) 0.134(6) 0.012(4) 0.018(5) -0.029(4)
C18 0.045(4) 0.061(3) 0.094(3) 0.020(2) 0.021(3) -0.001(3)
O1' 0.045(4) 0.043(2) 0.0719(14) -0.0068(13) 0.0167(16) -0.009(3)
C15' 0.055(4) 0.071(2) 0.077(2) -0.0202(18) 0.024(2) -0.004(2)
C16' 0.072(5) 0.043(4) 0.103(4) -0.005(3) -0.004(3) -0.015(3)
C17' 0.114(7) 0.054(4) 0.134(6) 0.012(4) 0.018(5) -0.029(4)
C18' 0.045(4) 0.061(3) 0.094(3) 0.020(2) 0.021(3) -0.001(3)
O2 0.0601(18) 0.090(2) 0.0301(10) -0.0111(12) 0.0199(11) -0.0264(15)
C19 0.055(2) 0.086(3) 0.0489(19) 0.0103(18) 0.0190(17) 0.0135(19)
C20 0.061(3) 0.153(6) 0.057(3) 0.028(3) 0.024(3) -0.011(3)
C21 0.098(4) 0.124(5) 0.089(3) 0.051(3) 0.058(3) 0.027(3)
C22 0.059(2) 0.107(4) 0.057(2) 0.012(2) 0.0273(19) 0.011(2)
O2' 0.0601(18) 0.090(2) 0.0301(10) -0.0111(12) 0.0199(11) -0.0264(15)
C19' 0.055(2) 0.086(3) 0.0489(19) 0.0103(18) 0.0190(17) 0.0135(19)
C20' 0.061(3) 0.153(6) 0.057(3) 0.028(3) 0.024(3) -0.011(3)
C21' 0.098(4) 0.124(5) 0.089(3) 0.051(3) 0.058(3) 0.027(3)
C22' 0.059(2) 0.107(4) 0.057(2) 0.012(2) 0.0273(19) 0.011(2)

loop_
_atom_type_symbol
_atom_type_description
_atom_type_scat_dispersion_real
_atom_type_scat_dispersion_imag
_atom_type_scat_source
C C 0.0033 0.0016 'International Tables Vol C Tables 4.2.6.8 and 6.1.1.4'
H H 0.0000 0.0000 'International Tables Vol C Tables 4.2.6.8 and 6.1.1.4'
O O 0.0106 0.0060 'International Tables Vol C Tables 4.2.6.8 and 6.1.1.4'
K K 0.2009 0.2494 'International Tables Vol C Tables 4.2.6.8 and 6.1.1.4'
Co Co 0.3494 0.9721 'International Tables Vol C Tables 4.2.6.8 and 6.1.1.4'

loop_
_geom_angle_atom_site_label_1
_geom_angle_atom_site_label_2
_geom_angle_atom_site_label_3
_geom_angle
_geom_angle_site_symmetry_1
_geom_angle_site_symmetry_3
C2 Co1 C2 160.56(14) 2_556 .
C2 Co1 C3 41.52(11) 2_556 2_556
C2 Co1 C3 123.33(11) . 2_556
C2 Co1 C3 123.33(11) 2_556 .
C2 Co1 C3 41.52(11) . .
C3 Co1 C3 107.72(14) 2_556 .
C2 Co1 C1 158.37(10) 2_556 .
C2 Co1 C1 40.64(9) . .
C3 Co1 C1 155.61(11) 2_556 .
C3 Co1 C1 71.68(10) . .
C2 Co1 C1 40.64(9) 2_556 2_556
C2 Co1 C1 158.37(10) . 2_556
C3 Co1 C1 71.69(10) 2_556 2_556
C3 Co1 C1 155.61(11) . 2_556
C1 Co1 C1 119.25(12) . 2_556
C2 Co1 C4 71.22(10) 2_556 2_556
C2 Co1 C4 103.62(10) . 2_556
C3 Co1 C4 39.71(11) 2_556 2_556
C3 Co1 C4 117.85(10) . 2_556
C1 Co1 C4 117.87(9) . 2_556
C1 Co1 C4 77.97(9) 2_556 2_556
C2 Co1 C4 103.62(10) 2_556 .
C2 Co1 C4 71.22(10) . .
C3 Co1 C4 117.85(10) 2_556 .
C3 Co1 C4 39.71(11) . .
C1 Co1 C4 77.97(9) . .
C1 Co1 C4 117.87(9) 2_556 .
C4 Co1 C4 150.32(12) 2_556 .
C2 Co1 K1 99.72(7) 2_556 .
C2 Co1 K1 99.72(7) . .
C3 Co1 K1 126.14(7) 2_556 .
C3 Co1 K1 126.14(7) . .
C1 Co1 K1 59.62(6) . .
C1 Co1 K1 59.62(6) 2_556 .
C4 Co1 K1 104.84(6) 2_556 .
C4 Co1 K1 104.84(6) . .
C2 C1 C11 119.3(2) . .
C2 C1 Co1 63.50(12) . .
C11 C1 Co1 102.74(13) . .
C2 C1 K1 149.64(15) . .
C11 C1 K1 74.75(11) . .
Co1 C1 K1 87.88(6) . .
C2 C1 H1 115.5(13) . .
C11 C1 H1 119.9(14) . .
Co1 C1 H1 122.6(14) . .
K1 C1 H1 70.3(13) . .
C3 C2 C1 117.0(2) . .
C3 C2 Co1 70.18(14) . .
C1 C2 Co1 75.86(13) . .
C3 C2 H2 118.0(18) . .
C1 C2 H2 124.8(18) . .
Co1 C2 H2 119.3(18) . .
C2 C3 C4 116.6(2) . .
C2 C3 Co1 68.30(13) . .
C4 C3 Co1 75.56(13) . .
C2 C3 H3 122.9(19) . .
C4 C3 H3 120.2(19) . .
Co1 C3 H3 120.7(19) . .
C3 C4 C12 120.6(2) . .
C3 C4 Co1 64.73(13) . .
C12 C4 Co1 102.76(14) . .
C3 C4 H4 120.2(16) . .
C12 C4 H4 114.2(17) . .
Co1 C4 H4 124.1(18) . .
C6 C5 C13 121.0(3) . .
C6 C5 H5A 119.5 . .
C13 C5 H5A 119.5 . .
C5 C6 C7 120.2(2) . .
C5 C6 H6A 119.9 . .
C7 C6 H6A 119.9 . .
C8 C7 C6 120.5(2) . .
C8 C7 H7A 119.8 . .
C6 C7 H7A 119.8 . .
C7 C8 C14 121.2(3) . .
C7 C8 H8A 119.4 . .
C14 C8 H8A 119.4 . .
C11 C9 C14 121.81(19) . .
C11 C9 K1 84.71(12) . .
C14 C9 K1 110.77(13) . .
C11 C9 H9A 119.1 . .
C14 C9 H9A 119.1 . .
K1 C9 H9A 74.4 . .
C12 C10 C13 121.9(2) . .
C12 C10 H10A 119.0 . .
C13 C10 H10A 119.0 . .
C9 C11 C12 119.1(2) . .
C9 C11 C1 125.36(19) . .
C12 C11 C1 115.44(18) . .
C9 C11 K1 71.17(11) . .
C12 C11 K1 119.60(12) . .
C1 C11 K1 80.42(11) . .
C10 C12 C11 119.50(19) . .
C10 C12 C4 125.6(2) . .
C11 C12 C4 114.9(2) . .
C10 C13 C5 122.9(2) . .
C10 C13 C14 118.7(2) . .
C5 C13 C14 118.3(2) . .
C8 C14 C9 122.4(2) . .
C8 C14 C13 118.8(2) . .
C9 C14 C13 118.8(2) . .
O2' K1 O2' 174.5(5) . 2_556
O2' K1 O2 14.4(2) . .
O2' K1 O2 169.9(3) 2_556 .
O2' K1 O2 169.9(3) . 2_556
O2' K1 O2 14.4(2) 2_556 2_556
O2 K1 O2 160.78(15) . 2_556
O2' K1 O1 95.8(5) . 2_556
O2' K1 O1 88.4(4) 2_556 2_556
O2 K1 O1 90.7(3) . 2_556
O2 K1 O1 74.2(4) 2_556 2_556
O2' K1 O1 88.4(4) . .
O2' K1 O1 95.8(5) 2_556 .
O2 K1 O1 74.2(4) . .
O2 K1 O1 90.7(3) 2_556 .
O1 K1 O1 77.8(8) 2_556 .
O2' K1 O1' 87.8(11) . .
O2' K1 O1' 96.7(11) 2_556 .
O2 K1 O1' 73.4(11) . .
O2 K1 O1' 90.8(9) 2_556 .
O1 K1 O1' 74.8(9) 2_556 .
O1 K1 O1' 3(2) . .
O2' K1 O1' 96.7(11) . 2_556
O2' K1 O1' 87.8(11) 2_556 2_556
O2 K1 O1' 90.8(9) . 2_556
O2 K1 O1' 73.4(11) 2_556 2_556
O1 K1 O1' 3(2) 2_556 2_556
O1 K1 O1' 74.8(9) . 2_556
O1' K1 O1' 72(3) . 2_556
O2' K1 C9 82.0(2) . 2_556
O2' K1 C9 96.0(3) 2_556 2_556
O2 K1 C9 93.39(7) . 2_556
O2 K1 C9 93.55(8) 2_556 2_556
O1 K1 C9 73.3(5) 2_556 2_556
O1 K1 C9 148.4(5) . 2_556
O1' K1 C9 145.2(15) . 2_556
O1' K1 C9 76.5(14) 2_556 2_556
O2' K1 C9 96.0(3) . .
O2' K1 C9 82.0(2) 2_556 .
O2 K1 C9 93.55(8) . .
O2 K1 C9 93.39(7) 2_556 .
O1 K1 C9 148.4(5) 2_556 .
O1 K1 C9 73.3(5) . .
O1' K1 C9 76.5(14) . .
O1' K1 C9 145.2(15) 2_556 .
C9 K1 C9 137.53(8) 2_556 .
O2' K1 C11 83.0(2) . 2_556
O2' K1 C11 93.1(3) 2_556 2_556
O2 K1 C11 96.95(7) . 2_556
O2 K1 C11 96.70(8) 2_556 2_556
O1 K1 C11 97.1(5) 2_556 2_556
O1 K1 C11 169.6(5) . 2_556
O1' K1 C11 167.0(15) . 2_556
O1' K1 C11 100.3(14) 2_556 2_556
C9 K1 C11 24.13(5) 2_556 2_556
C9 K1 C11 113.40(6) . 2_556
O2' K1 C11 93.1(3) . .
O2' K1 C11 83.0(2) 2_556 .
O2 K1 C11 96.70(8) . .
O2 K1 C11 96.95(7) 2_556 .
O1 K1 C11 169.6(5) 2_556 .
O1 K1 C11 97.1(5) . .
O1' K1 C11 100.3(14) . .
O1' K1 C11 167.0(15) 2_556 .
C9 K1 C11 113.41(6) 2_556 .
C9 K1 C11 24.13(5) . .
C11 K1 C11 89.28(7) 2_556 .
C15 O1 C18 108.8(5) . .
C15 O1 K1 133.1(8) . .
C18 O1 K1 117.2(6) . .
O1 C15 C16 104.8(7) . .
O1 C15 H15A 110.8 . .
C16 C15 H15A 110.8 . .
O1 C15 H15B 110.8 . .
C16 C15 H15B 110.8 . .
H15A C15 H15B 108.9 . .
C17 C16 C15 102.1(8) . .
C17 C16 H16A 111.3 . .
C15 C16 H16A 111.3 . .
C17 C16 H16B 111.3 . .
C15 C16 H16B 111.3 . .
H16A C16 H16B 109.2 . .
C18 C17 C16 99.8(7) . .
C18 C17 H17A 111.8 . .
C16 C17 H17A 111.8 . .
C18 C17 H17B 111.8 . .
C16 C17 H17B 111.8 . .
H17A C17 H17B 109.5 . .
O1 C18 C17 108.2(7) . .
O1 C18 H18A 110.1 . .
C17 C18 H18A 110.1 . .
O1 C18 H18B 110.1 . .
C17 C18 H18B 110.1 . .
H18A C18 H18B 108.4 . .
C15' O1' C18' 107.8(14) . .
C15' O1' K1 137(2) . .
C18' O1' K1 115.2(16) . .
O1' C15' C16' 106.0(14) . .
O1' C15' H15C 110.5 . .
C16' C15' H15C 110.5 . .
O1' C15' H15D 110.5 . .
C16' C15' H15D 110.5 . .
H15C C15' H15D 108.7 . .
C15' C16' C17' 102.6(16) . .
C15' C16' H16C 111.2 . .
C17' C16' H16C 111.2 . .
C15' C16' H16D 111.2 . .
C17' C16' H16D 111.2 . .
H16C C16' H16D 109.2 . .
C18' C17' C16' 97.8(16) . .
C18' C17' H17C 112.2 . .
C16' C17' H17C 112.2 . .
C18' C17' H17D 112.2 . .
C16' C17' H17D 112.2 . .
H17C C17' H17D 109.8 . .
O1' C18' C17' 104.8(17) . .
O1' C18' H18C 110.8 . .
C17' C18' H18C 110.8 . .
O1' C18' H18D 110.8 . .
C17' C18' H18D 110.8 . .
H18C C18' H18D 108.9 . .
C22 O2 C19 103.8(3) . .
C22 O2 K1 131.5(3) . .
C19 O2 K1 123.4(2) . .
O2 C19 C20 102.0(4) . .
O2 C19 H19A 111.4 . .
C20 C19 H19A 111.4 . .
O2 C19 H19B 111.4 . .
C20 C19 H19B 111.4 . .
H19A C19 H19B 109.2 . .
C21 C20 C19 104.3(4) . .
C21 C20 H20A 110.9 . .
C19 C20 H20A 110.9 . .
C21 C20 H20B 110.9 . .
C19 C20 H20B 110.9 . .
H20A C20 H20B 108.9 . .
C20 C21 C22 105.2(4) . .
C20 C21 H21A 110.7 . .
C22 C21 H21A 110.7 . .
C20 C21 H21B 110.7 . .
C22 C21 H21B 110.7 . .
H21A C21 H21B 108.8 . .
O2 C22 C21 103.9(4) . .
O2 C22 H22A 111.0 . .
C21 C22 H22A 111.0 . .
O2 C22 H22B 111.0 . .
C21 C22 H22B 111.0 . .
H22A C22 H22B 109.0 . .
C19' O2' C22' 107.1(9) . .
C19' O2' K1 131.0(8) . .
C22' O2' K1 115.0(7) . .
O2' C19' C20' 103.3(10) . .
O2' C19' H19C 111.1 . .
C20' C19' H19C 111.1 . .
O2' C19' H19D 111.1 . .
C20' C19' H19D 111.1 . .
H19C C19' H19D 109.1 . .
C21' C20' C19' 104.9(11) . .
C21' C20' H20C 110.8 . .
C19' C20' H20C 110.8 . .
C21' C20' H20D 110.8 . .
C19' C20' H20D 110.8 . .
H20C C20' H20D 108.8 . .
C20' C21' C22' 105.2(11) . .
C20' C21' H21C 110.7 . .
C22' C21' H21C 110.7 . .
C20' C21' H21D 110.7 . .
C22' C21' H21D 110.7 . .
H21C C21' H21D 108.8 . .
O2' C22' C21' 100.8(11) . .
O2' C22' H22C 111.6 . .
C21' C22' H22C 111.6 . .
O2' C22' H22D 111.6 . .
C21' C22' H22D 111.6 . .
H22C C22' H22D 109.4 . .

loop_
_geom_bond_atom_site_label_1
_geom_bond_atom_site_label_2
_geom_bond_distance
_geom_bond_site_symmetry_2
Co1 C2 1.966(2) 2_556
Co1 C2 1.967(2) .
Co1 C3 1.991(2) 2_556
Co1 C3 1.991(2) .
Co1 C1 2.131(2) .
Co1 C1 2.131(2) 2_556
Co1 C4 2.132(2) 2_556
Co1 C4 2.132(2) .
Co1 K1 3.9638(8) .
C1 C2 1.431(3) .
C1 C11 1.458(3) .
C1 K1 3.422(2) .
C1 H1 1.04(2) .
C2 C3 1.403(4) .
C2 H2 0.97(3) .
C3 C4 1.407(4) .
C3 H3 0.86(3) .
C4 C12 1.452(3) .
C4 H4 0.97(3) .
C5 C6 1.382(4) .
C5 C13 1.416(3) .
C5 H5A 0.9500 .
C6 C7 1.391(5) .
C6 H6A 0.9500 .
C7 C8 1.366(4) .
C7 H7A 0.9500 .
C8 C14 1.416(3) .
C8 H8A 0.9500 .
C9 C11 1.375(3) .
C9 C14 1.418(3) .
C9 K1 3.183(2) .
C9 H9A 0.9500 .
C10 C12 1.371(3) .
C10 C13 1.413(3) .
C10 H10A 0.9500 .
C11 C12 1.445(3) .
C11 K1 3.348(2) .
C13 C14 1.427(3) .
K1 O2' 2.721(4) .
K1 O2' 2.721(4) 2_556
K1 O2 2.724(2) .
K1 O2 2.724(2) 2_556
K1 O1 2.779(2) 2_556
K1 O1 2.779(2) .
K1 O1' 2.779(4) .
K1 O1' 2.779(4) 2_556
K1 C9 3.182(2) 2_556
K1 C11 3.348(2) 2_556
O1 C15 1.416(8) .
O1 C18 1.434(7) .
C15 C16 1.524(8) .
C15 H15A 0.9900 .
C15 H15B 0.9900 .
C16 C17 1.522(10) .
C16 H16A 0.9900 .
C16 H16B 0.9900 .
C17 C18 1.490(9) .
C17 H17A 0.9900 .
C17 H17B 0.9900 .
C18 H18A 0.9900 .
C18 H18B 0.9900 .
O1' C15' 1.427(14) .
O1' C18' 1.437(14) .
C15' C16' 1.510(15) .
C15' H15C 0.9900 .
C15' H15D 0.9900 .
C16' C17' 1.528(18) .
C16' H16C 0.9900 .
C16' H16D 0.9900 .
C17' C18' 1.505(15) .
C17' H17C 0.9900 .
C17' H17D 0.9900 .
C18' H18C 0.9900 .
C18' H18D 0.9900 .
O2 C22 1.392(5) .
O2 C19 1.455(5) .
C19 C20 1.554(7) .
C19 H19A 0.9900 .
C19 H19B 0.9900 .
C20 C21 1.457(7) .
C20 H20A 0.9900 .
C20 H20B 0.9900 .
C21 C22 1.528(7) .
C21 H21A 0.9900 .
C21 H21B 0.9900 .
C22 H22A 0.9900 .
C22 H22B 0.9900 .
O2' C19' 1.383(12) .
O2' C22' 1.408(13) .
C19' C20' 1.521(15) .
C19' H19C 0.9900 .
C19' H19D 0.9900 .
C20' C21' 1.445(18) .
C20' H20C 0.9900 .
C20' H20D 0.9900 .
C21' C22' 1.559(14) .
C21' H21C 0.9900 .
C21' H21D 0.9900 .
C22' H22C 0.9900 .
C22' H22D 0.9900 .

loop_
_geom_torsion_atom_site_label_1
_geom_torsion_atom_site_label_2
_geom_torsion_atom_site_label_3
_geom_torsion_atom_site_label_4
_geom_torsion
_geom_torsion_site_symmetry_1
_geom_torsion_site_symmetry_4
C2 Co1 C1 C2 -171.73(14) 2_556 .
C3 Co1 C1 C2 58.3(3) 2_556 .
C3 Co1 C1 C2 -34.39(16) . .
C1 Co1 C1 C2 169.53(16) 2_556 .
C4 Co1 C1 C2 78.05(16) 2_556 .
C4 Co1 C1 C2 -75.10(15) . .
K1 Co1 C1 C2 169.53(16) . .
C2 Co1 C1 C11 -55.1(3) 2_556 .
C2 Co1 C1 C11 116.6(2) . .
C3 Co1 C1 C11 174.89(19) 2_556 .
C3 Co1 C1 C11 82.24(15) . .
C1 Co1 C1 C11 -73.84(12) 2_556 .
C4 Co1 C1 C11 -165.33(13) 2_556 .
C4 Co1 C1 C11 41.52(14) . .
K1 Co1 C1 C11 -73.85(12) . .
C2 Co1 C1 K1 18.7(3) 2_556 .
C2 Co1 C1 K1 -169.53(16) . .
C3 Co1 C1 K1 -111.3(2) 2_556 .
C3 Co1 C1 K1 156.08(10) . .
C1 Co1 C1 K1 0.0 2_556 .
C4 Co1 C1 K1 -91.48(8) 2_556 .
C4 Co1 C1 K1 115.37(8) . .
C11 C1 C2 C3 -31.5(3) . .
Co1 C1 C2 C3 58.63(18) . .
K1 C1 C2 C3 79.7(4) . .
C11 C1 C2 Co1 -90.15(18) . .
K1 C1 C2 Co1 21.1(3) . .
C2 Co1 C2 C3 44.83(13) 2_556 .
C3 Co1 C2 C3 78.8(2) 2_556 .
C1 Co1 C2 C3 -126.0(2) . .
C1 Co1 C2 C3 -151.5(2) 2_556 .
C4 Co1 C2 C3 116.84(15) 2_556 .
C4 Co1 C2 C3 -32.68(14) . .
K1 Co1 C2 C3 -135.17(13) . .
C2 Co1 C2 C1 170.84(14) 2_556 .
C3 Co1 C2 C1 -155.14(14) 2_556 .
C3 Co1 C2 C1 126.0(2) . .
C1 Co1 C2 C1 -25.5(4) 2_556 .
C4 Co1 C2 C1 -117.15(14) 2_556 .
C4 Co1 C2 C1 93.33(15) . .
K1 Co1 C2 C1 -9.16(14) . .
C1 C2 C3 C4 -1.6(3) . .
Co1 C2 C3 C4 60.05(19) . .
C1 C2 C3 Co1 -61.66(18) . .
C2 Co1 C3 C2 -163.69(13) 2_556 .
C3 Co1 C3 C2 -120.63(17) 2_556 .
C1 Co1 C3 C2 33.71(14) . .
C1 Co1 C3 C2 154.8(2) 2_556 .
C4 Co1 C3 C2 -78.75(16) 2_556 .
C4 Co1 C3 C2 126.9(2) . .
K1 Co1 C3 C2 59.38(17) . .
C2 Co1 C3 C4 69.46(17) 2_556 .
C2 Co1 C3 C4 -126.9(2) . .
C3 Co1 C3 C4 112.52(16) 2_556 .
C1 Co1 C3 C4 -93.14(14) . .
C1 Co1 C3 C4 27.9(3) 2_556 .
C4 Co1 C3 C4 154.39(12) 2_556 .
K1 Co1 C3 C4 -67.48(16) . .
C2 C3 C4 C12 34.0(3) . .
Co1 C3 C4 C12 90.26(19) . .
C2 C3 C4 Co1 -56.23(18) . .
C2 Co1 C4 C3 -126.39(16) 2_556 .
C2 Co1 C4 C3 34.07(15) . .
C3 Co1 C4 C3 -84.4(2) 2_556 .
C1 Co1 C4 C3 75.74(15) . .
C1 Co1 C4 C3 -167.36(14) 2_556 .
C4 Co1 C4 C3 -50.51(13) 2_556 .
K1 Co1 C4 C3 129.49(13) . .
C2 Co1 C4 C12 115.54(16) 2_556 .
C2 Co1 C4 C12 -84.00(16) . .
C3 Co1 C4 C12 157.52(15) 2_556 .
C3 Co1 C4 C12 -118.1(2) . .
C1 Co1 C4 C12 -42.33(15) . .
C1 Co1 C4 C12 74.57(17) 2_556 .
C4 Co1 C4 C12 -168.58(16) 2_556 .
K1 Co1 C4 C12 11.42(16) . .
C13 C5 C6 C7 1.4(4) . .
C5 C6 C7 C8 -1.2(4) . .
C6 C7 C8 C14 -0.2(4) . .
C14 C9 C11 C12 2.8(3) . .
K1 C9 C11 C12 114.04(16) . .
C14 C9 C11 C1 -173.96(19) . .
K1 C9 C11 C1 -62.76(19) . .
C14 C9 C11 K1 -111.20(19) . .
C2 C1 C11 C9 -150.6(2) . .
Co1 C1 C11 C9 142.79(17) . .
K1 C1 C11 C9 58.58(18) . .
C2 C1 C11 C12 32.5(3) . .
Co1 C1 C11 C12 -34.11(19) . .
K1 C1 C11 C12 -118.32(16) . .
C2 C1 C11 K1 150.77(19) . .
Co1 C1 C11 K1 84.21(8) . .
C13 C10 C12 C11 -1.8(3) . .
C13 C10 C12 C4 175.2(2) . .
C9 C11 C12 C10 -1.1(3) . .
C1 C11 C12 C10 175.96(18) . .
K1 C11 C12 C10 82.6(2) . .
C9 C11 C12 C4 -178.37(18) . .
C1 C11 C12 C4 -1.3(3) . .
K1 C11 C12 C4 -94.60(19) . .
C3 C4 C12 C10 150.9(2) . .
Co1 C4 C12 C10 -141.11(19) . .
C3 C4 C12 C11 -32.1(3) . .
Co1 C4 C12 C11 35.9(2) . .
C12 C10 C13 C5 -175.3(2) . .
C12 C10 C13 C14 2.9(3) . .
C6 C5 C13 C10 178.1(2) . .
C6 C5 C13 C14 -0.1(4) . .
C7 C8 C14 C9 -176.8(2) . .
C7 C8 C14 C13 1.5(3) . .
C11 C9 C14 C8 176.6(2) . .
K1 C9 C14 C8 79.8(2) . .
C11 C9 C14 C13 -1.6(3) . .
K1 C9 C14 C13 -98.49(19) . .
C10 C13 C14 C8 -179.5(2) . .
C5 C13 C14 C8 -1.3(3) . .
C10 C13 C14 C9 -1.2(3) . .
C5 C13 C14 C9 177.1(2) . .
C11 C9 K1 O2' 84.3(3) . .
C14 C9 K1 O2' -153.7(3) . .
C11 C9 K1 O2' -90.6(3) . 2_556
C14 C9 K1 O2' 31.5(3) . 2_556
C11 C9 K1 O2 98.48(14) . .
C14 C9 K1 O2 -139.44(15) . .
C11 C9 K1 O2 -99.46(14) . 2_556
C14 C9 K1 O2 22.62(16) . 2_556
C11 C9 K1 O1 -164.3(6) . 2_556
C14 C9 K1 O1 -42.3(6) . 2_556
C11 C9 K1 O1 170.8(4) . .
C14 C9 K1 O1 -67.1(4) . .
C11 C9 K1 O1' 170.5(10) . .
C14 C9 K1 O1' -67.4(10) . .
C11 C9 K1 O1' -164.9(14) . 2_556
C14 C9 K1 O1' -42.9(14) . 2_556
C11 C9 K1 C9 -0.46(11) . 2_556
C14 C9 K1 C9 121.62(15) . 2_556
C11 C9 K1 C11 -0.66(16) . 2_556
C14 C9 K1 C11 121.42(14) . 2_556
C14 C9 K1 C11 122.1(2) . .
C9 C11 K1 O2' -97.7(3) . .
C12 C11 K1 O2' 148.9(3) . .
C1 C11 K1 O2' 35.0(3) . .
C9 C11 K1 O2' 86.2(3) . 2_556
C12 C11 K1 O2' -27.3(3) . 2_556
C1 C11 K1 O2' -141.2(3) . 2_556
C9 C11 K1 O2 -83.69(14) . .
C12 C11 K1 O2 162.87(16) . .
C1 C11 K1 O2 48.97(13) . .
C9 C11 K1 O2 82.73(14) . 2_556
C12 C11 K1 O2 -30.71(17) . 2_556
C1 C11 K1 O2 -144.60(13) . 2_556
C9 C11 K1 O1 51.4(17) . 2_556
C12 C11 K1 O1 -62.0(17) . 2_556
C1 C11 K1 O1 -175.9(17) . 2_556
C9 C11 K1 O1 -8.9(4) . .
C12 C11 K1 O1 -122.3(4) . .
C1 C11 K1 O1 123.8(4) . .
C9 C11 K1 O1' -9.4(10) . .
C12 C11 K1 O1' -122.8(10) . .
C1 C11 K1 O1' 123.3(10) . .
C9 C11 K1 O1' 41(4) . 2_556
C12 C11 K1 O1' -72(4) . 2_556
C1 C11 K1 O1' 174(4) . 2_556
C9 C11 K1 C9 179.66(8) . 2_556
C12 C11 K1 C9 66.22(17) . 2_556
C1 C11 K1 C9 -47.67(12) . 2_556
C12 C11 K1 C9 -113.4(2) . .
C1 C11 K1 C9 132.66(18) . .
C9 C11 K1 C11 179.40(15) . 2_556
C12 C11 K1 C11 65.96(15) . 2_556
C1 C11 K1 C11 -47.94(10) . 2_556
O2' K1 O1 C15 14(2) . .
O2' K1 O1 C15 -162(2) 2_556 .
O2 K1 O1 C15 16.4(19) . .
O2 K1 O1 C15 -176(2) 2_556 .
O1 K1 O1 C15 111(2) 2_556 .
O1' K1 O1 C15 92(22) . .
O1' K1 O1 C15 111.7(15) 2_556 .
C9 K1 O1 C15 86.4(19) 2_556 .
C9 K1 O1 C15 -82.4(19) . .
C11 K1 O1 C15 49(3) 2_556 .
C11 K1 O1 C15 -79(2) . .
O2' K1 O1 C18 -153.3(14) . .
O2' K1 O1 C18 30.1(15) 2_556 .
O2 K1 O1 C18 -151.3(15) . .
O2 K1 O1 C18 16.6(14) 2_556 .
O1 K1 O1 C18 -57.0(11) 2_556 .
O1' K1 O1 C18 -75(21) . .
O1' K1 O1 C18 -56(2) 2_556 .
C9 K1 O1 C18 -81.3(17) 2_556 .
C9 K1 O1 C18 109.9(15) . .
C11 K1 O1 C18 -118.9(13) 2_556 .
C11 K1 O1 C18 113.7(14) . .
C18 O1 C15 C16 -16(2) . .
K1 O1 C15 C16 175.4(15) . .
O1 C15 C16 C17 35.1(19) . .
C15 C16 C17 C18 -39.1(17) . .
C15 O1 C18 C17 -10(2) . .
K1 O1 C18 C17 160.8(11) . .
C16 C17 C18 O1 30.9(18) . .
O2' K1 O1' C15' 36(7) . .
O2' K1 O1' C15' -141(7) 2_556 .
O2 K1 O1' C15' 37(6) . .
O2 K1 O1' C15' -154(7) 2_556 .
O1 K1 O1' C15' 132(7) 2_556 .
O1 K1 O1' C15' -66(19) . .
O1' K1 O1' C15' 133(8) 2_556 .
C9 K1 O1' C15' 108(6) 2_556 .
C9 K1 O1' C15' -61(7) . .
C11 K1 O1' C15' 80(9) 2_556 .
C11 K1 O1' C15' -57(7) . .
O2' K1 O1' C18' -144(4) . .
O2' K1 O1' C18' 39(4) 2_556 .
O2 K1 O1' C18' -143(4) . .
O2 K1 O1' C18' 26(4) 2_556 .
O1 K1 O1' C18' -48(4) 2_556 .
O1 K1 O1' C18' 114(24) . .
O1' K1 O1' C18' -46(3) 2_556 .
C9 K1 O1' C18' -72(5) 2_556 .
C9 K1 O1' C18' 119(4) . .
C11 K1 O1' C18' -100(4) 2_556 .
C11 K1 O1' C18' 123(4) . .
C18' O1' C15' C16' -2(6) . .
K1 O1' C15' C16' 178(5) . .
O1' C15' C16' C17' -26(6) . .
C15' C16' C17' C18' 42(4) . .
C15' O1' C18' C17' 30(6) . .
K1 O1' C18' C17' -151(3) . .
C16' C17' C18' O1' -44(4) . .
O2' K1 O2 C22 97.0(13) . .
O2' K1 O2 C22 -66.8(16) 2_556 .
O2 K1 O2 C22 -114.2(4) 2_556 .
O1 K1 O2 C22 -151.9(6) 2_556 .
O1 K1 O2 C22 -74.8(6) . .
O1' K1 O2 C22 -78.0(15) . .
O1' K1 O2 C22 -148.7(15) 2_556 .
C9 K1 O2 C22 134.8(4) 2_556 .
C9 K1 O2 C22 -3.3(4) . .
C11 K1 O2 C22 110.8(4) 2_556 .
C11 K1 O2 C22 20.7(4) . .
O2' K1 O2 C19 -67.8(12) . .
O2' K1 O2 C19 128.4(13) 2_556 .
O2 K1 O2 C19 81.0(3) 2_556 .
O1 K1 O2 C19 43.3(6) 2_556 .
O1 K1 O2 C19 120.4(6) . .
O1' K1 O2 C19 117.1(14) . .
O1' K1 O2 C19 46.5(15) 2_556 .
C9 K1 O2 C19 -30.0(3) 2_556 .
C9 K1 O2 C19 -168.1(3) . .
C11 K1 O2 C19 -54.0(3) 2_556 .
C11 K1 O2 C19 -144.1(3) . .
C22 O2 C19 C20 -43.8(5) . .
K1 O2 C19 C20 124.6(3) . .
O2 C19 C20 C21 25.2(6) . .
C19 C20 C21 C22 0.7(7) . .
C19 O2 C22 C21 44.8(5) . .
K1 O2 C22 C21 -122.2(4) . .
C20 C21 C22 O2 -27.8(6) . .
O2' K1 O2' C19' 12.8(12) 2_556 .
O2 K1 O2' C19' -136(2) . .
O2 K1 O2' C19' 146.2(13) 2_556 .
O1 K1 O2' C19' 153.9(13) 2_556 .
O1 K1 O2' C19' -128.5(13) . .
O1' K1 O2' C19' -131.6(18) . .
O1' K1 O2' C19' 157.1(18) 2_556 .
C9 K1 O2' C19' 81.8(12) 2_556 .
C9 K1 O2' C19' -55.5(12) . .
C11 K1 O2' C19' 57.5(12) 2_556 .
C11 K1 O2' C19' -31.4(12) . .
O2' K1 O2' C22' 159.6(11) 2_556 .
O2 K1 O2' C22' 10.3(9) . .
O2 K1 O2' C22' -67(2) 2_556 .
O1 K1 O2' C22' -59.3(11) 2_556 .
O1 K1 O2' C22' 18.3(11) . .
O1' K1 O2' C22' 15.1(17) . .
O1' K1 O2' C22' -56.2(17) 2_556 .
C9 K1 O2' C22' -131.5(11) 2_556 .
C9 K1 O2' C22' 91.3(11) . .
C11 K1 O2' C22' -155.8(11) 2_556 .
C11 K1 O2' C22' 115.3(11) . .
C22' O2' C19' C20' 43.0(16) . .
K1 O2' C19' C20' -168.3(11) . .
O2' C19' C20' C21' -25(2) . .
C19' C20' C21' C22' 0(2) . .
C19' O2' C22' C21' -42.2(16) . .
K1 O2' C22' C21' 163.4(10) . .
C20' C21' C22' O2' 25(2) . .
